data_2008837
loop_
_publ_author_name
'Crundwell, Guy'
'Kessler, Jacqueline'
'Kaller, Matt'
'McCoy, Mike'
'Bayne, Christopher'
'Hardinger, Steven A.'
'Kantardjieff, Katherine'

_publ_section_title
;
 <i>dl</i>-2,4-Bis(phenylthio)pentan-3-one and
 <i>dl</i>-2,4-bis(2,6-dimethylphenylthio)pentan-3-one at 173K
;
_journal_issue 8
_journal_name_full 'Acta Crystallographica Section C'
_journal_page_first IUC9900088
_journal_paper_doi 10.1107/S010827019909900X
_journal_volume 55
_journal_year 1999
_chemical_formula_moiety 'C17 H18 O S2'
_chemical_formula_sum 'C17 H18 O S2'
_chemical_formula_weight 302.43
_chemical_melting_point 118.5
_chemical_name_systematic
;
 d,l-2,4-bis(phenylthio)-3-pentanone
;
_space_group_IT_number 45
_symmetry_cell_setting orthorhombic
_symmetry_space_group_name_Hall 'I 2 -2c'
_symmetry_space_group_name_H-M 'I b a 2'
_audit_creation_method SHELXL-97
_cell_angle_alpha 90.00
_cell_angle_beta 90.00
_cell_angle_gamma 90.00
_cell_formula_units_Z 4
_cell_length_a 19.1266(19)
_cell_length_b 8.2451(8)
_cell_length_c 10.0462(10)
_cell_measurement_reflns_used 2100
_cell_measurement_temperature 173(2)
_cell_measurement_theta_max 28.23
_cell_measurement_theta_min 11.84
_cell_volume 1584.3(3)
_computing_cell_refinement 'SAINT (Siemens, 1996)'
_computing_data_collection 'SMART (Siemens, 1996)'
_computing_data_reduction 'SHELXTL-Plus (Sheldrick, 1990a)'
_computing_molecular_graphics 'SHELXL93 (Sheldrick, 1993)'
_computing_publication_material 'SHELXL93 (Sheldrick, 1993)'
_computing_structure_refinement 'SHELXL93 (Sheldrick, 1993)'
_computing_structure_solution 'SHELXS97 (Sheldrick, 1990b)'
_diffrn_ambient_temperature 173(2)
_diffrn_measured_fraction_theta_full 0.962
_diffrn_measured_fraction_theta_max 0.962
_diffrn_measurement_device_type 'CCD area-detector'
_diffrn_measurement_method \w
_diffrn_radiation_monochromator graphite
_diffrn_radiation_source 'fine-focus sealed tube'
_diffrn_radiation_type MoK\a
_diffrn_radiation_wavelength 0.71073
_diffrn_reflns_av_R_equivalents 0.102
_diffrn_reflns_av_sigmaI/netI 0.1005
_diffrn_reflns_limit_h_max 25
_diffrn_reflns_limit_h_min -24
_diffrn_reflns_limit_k_max 10
_diffrn_reflns_limit_k_min -10
_diffrn_reflns_limit_l_max 13
_diffrn_reflns_limit_l_min -13
_diffrn_reflns_number 5986
_diffrn_reflns_theta_full 28.23
_diffrn_reflns_theta_max 28.23
_diffrn_reflns_theta_min 2.13
_diffrn_standards_decay_% 0
_exptl_absorpt_coefficient_mu 0.329
_exptl_absorpt_correction_T_max 0.984
_exptl_absorpt_correction_T_min 0.937
_exptl_absorpt_correction_type multi-scan
_exptl_absorpt_process_details '(Blessing, 1995)'
_exptl_crystal_colour colorless
_exptl_crystal_density_diffrn 1.268
_exptl_crystal_density_method 'not measured'
_exptl_crystal_description needle
_exptl_crystal_F_000 640
_exptl_crystal_size_max 0.20
_exptl_crystal_size_mid 0.10
_exptl_crystal_size_min 0.05
_refine_diff_density_max 0.502
_refine_diff_density_min -0.434
_refine_ls_abs_structure_details 'Flack (1983)'
_refine_ls_abs_structure_Flack 0.04(16)
_refine_ls_extinction_coef 0.0039(17)
_refine_ls_extinction_method SHELXL
_refine_ls_goodness_of_fit_ref 0.948
_refine_ls_hydrogen_treatment mixed
_refine_ls_matrix_type full
_refine_ls_number_parameters 93
_refine_ls_number_reflns 1837
_refine_ls_number_restraints 1
_refine_ls_restrained_S_all 0.948
_refine_ls_R_factor_all 0.097
_refine_ls_R_factor_gt 0.058
_refine_ls_shift/su_max 0.006
_refine_ls_shift/su_mean 0.001
_refine_ls_structure_factor_coef Fsqd
_refine_ls_weighting_details 'calc w = 1/[\s^2^(Fo^2^)+(0.0710P)^2^] where P = (Fo^2^+2Fc^2^)/3'
_refine_ls_weighting_scheme calc
_refine_ls_wR_factor_ref 0.136
_reflns_number_gt 1256
_reflns_number_total 1837
_reflns_threshold_expression I>2\s(I)
_cod_data_source_file qb0086.cif
_cod_data_source_block shd2
_cod_database_code 2008837
_cod_database_fobs_code 2008837

loop_
_symmetry_equiv_pos_as_xyz
'x, y, z'
'-x, -y, z'
'x+1/2, -y+1/2, z'
'-x+1/2, y+1/2, z'
'x+1/2, y+1/2, z+1/2'
'-x+1/2, -y+1/2, z+1/2'
'x, -y, z+1/2'
'-x, y, z+1/2'

loop_
_atom_site_label
_atom_site_fract_x
_atom_site_fract_y
_atom_site_fract_z
_atom_site_U_iso_or_equiv
_atom_site_adp_type
_atom_site_calc_flag
_atom_site_refinement_flags
_atom_site_occupancy
S1 -0.09669(6) -0.17222(15) -0.33918(14) 0.0388(4) Uani d . 1
O1 0.0000 0.0000 -0.5901(6) 0.0352(10) Uani d S 1
C1 0.0000 0.0000 -0.4689(7) 0.0265(14) Uani d S 1
C2 -0.1215(3) 0.1273(6) -0.4668(6) 0.0419(13) Uani d . 1
H2A -0.1048 0.2384 -0.4803 0.063 Uiso calc R 1
H2B -0.1649 0.1294 -0.4150 0.063 Uiso calc R 1
H2C -0.1303 0.0764 -0.5533 0.063 Uiso calc R 1
C3 -0.0657(2) 0.0293(6) -0.3909(4) 0.0285(11) Uani d . 1
H3A -0.0530 0.0913 -0.3089 0.034 Uiso calc R 1
C4 -0.1247(3) -0.2607(6) -0.4923(5) 0.0346(13) Uani d . 1
C5 -0.1918(3) -0.2495(7) -0.5337(5) 0.0434(14) Uani d . 1
H5A -0.2240 -0.1883 -0.4822 0.052 Uiso calc R 1
C6 -0.2152(3) -0.3253(7) -0.6498(5) 0.0485(14) Uani d . 1
H6A -0.2621 -0.3135 -0.6792 0.058 Uiso calc R 1
C7 -0.1677(3) -0.4181(7) -0.7207(5) 0.0485(15) Uani d . 1
H7A -0.1825 -0.4738 -0.7985 0.058 Uiso calc R 1
C8 -0.1003(3) -0.4304(7) -0.6799(6) 0.0517(16) Uani d . 1
H8A -0.0684 -0.4936 -0.7304 0.062 Uiso calc R 1
C9 -0.0774(3) -0.3535(6) -0.5674(5) 0.0441(14) Uani d . 1
H9A -0.0300 -0.3628 -0.5403 0.053 Uiso calc R 1

loop_
_atom_site_aniso_label
_atom_site_aniso_U_11
_atom_site_aniso_U_22
_atom_site_aniso_U_33
_atom_site_aniso_U_12
_atom_site_aniso_U_13
_atom_site_aniso_U_23
S1 0.0427(5) 0.0373(5) 0.0257(4) -0.0093(4) 0.0013(6) 0.0049(6)
O1 0.0443(18) 0.0325(18) 0.0188(17) -0.007(2) 0.000 0.000
C1 0.038(3) 0.014(2) 0.022(3) -0.004(2) 0.000 0.000
C2 0.043(2) 0.038(2) 0.032(2) 0.0088(18) -0.0024(18) -0.002(2)
C3 0.0334(19) 0.0243(19) 0.0211(17) -0.0045(15) 0.0002(15) -0.0019(15)
C4 0.040(2) 0.028(2) 0.032(2) -0.0124(18) -0.0008(17) 0.0052(17)
C5 0.038(2) 0.050(3) 0.039(2) -0.007(2) 0.003(2) -0.001(2)
C6 0.037(2) 0.054(3) 0.044(2) -0.015(2) -0.0052(19) 0.004(2)
C7 0.061(3) 0.035(2) 0.041(3) -0.013(2) -0.007(2) -0.006(2)
C8 0.054(3) 0.030(3) 0.062(3) 0.000(2) -0.003(2) -0.015(2)
C9 0.038(2) 0.028(2) 0.057(3) 0.0009(17) -0.0046(19) -0.006(2)

loop_
_atom_type_symbol
_atom_type_description
_atom_type_scat_dispersion_real
_atom_type_scat_dispersion_imag
_atom_type_scat_source
C C 0.0033 0.0016 'International Tables Vol C Tables 4.2.6.8 and 6.1.1.4'
H H 0.0000 0.0000 'International Tables Vol C Tables 4.2.6.8 and 6.1.1.4'
O O 0.0106 0.0060 'International Tables Vol C Tables 4.2.6.8 and 6.1.1.4'
S S 0.1246 0.1234 'International Tables Vol C Tables 4.2.6.8 and 6.1.1.4'

loop_
_geom_angle_atom_site_label_1
_geom_angle_atom_site_label_2
_geom_angle_atom_site_label_3
_geom_angle_site_symmetry_1
_geom_angle_site_symmetry_3
_geom_angle
_geom_angle_publ_flag
C4 S1 C3 . . 102.8(2) no
O1 C1 C3 . 2 121.5(3) no
O1 C1 C3 . . 121.5(3) no
C3 C1 C3 2 . 117.0(6) no
C3 C2 H2A . . 109.5 no
C3 C2 H2B . . 109.5 no
H2A C2 H2B . . 109.5 no
C3 C2 H2C . . 109.5 no
H2A C2 H2C . . 109.5 no
H2B C2 H2C . . 109.5 no
C1 C3 C2 . . 114.0(4) no
C1 C3 S1 . . 105.8(3) no
C2 C3 S1 . . 113.0(3) no
C1 C3 H3A . . 107.9 no
C2 C3 H3A . . 107.9 no
S1 C3 H3A . . 107.9 no
C5 C4 C9 . . 118.9(5) no
C5 C4 S1 . . 121.4(4) no
C9 C4 S1 . . 119.5(4) no
C4 C5 C6 . . 122.0(5) no
C4 C5 H5A . . 119.0 no
C6 C5 H5A . . 119.0 no
C7 C6 C5 . . 117.9(5) no
C7 C6 H6A . . 121.1 no
C5 C6 H6A . . 121.1 no
C8 C7 C6 . . 120.5(5) no
C8 C7 H7A . . 119.7 no
C6 C7 H7A . . 119.7 no
C7 C8 C9 . . 121.3(5) no
C7 C8 H8A . . 119.3 no
C9 C8 H8A . . 119.3 no
C8 C9 C4 . . 119.3(5) no
C8 C9 H9A . . 120.3 no
C4 C9 H9A . . 120.3 no

loop_
_geom_bond_atom_site_label_1
_geom_bond_atom_site_label_2
_geom_bond_site_symmetry_2
_geom_bond_distance
_geom_bond_publ_flag
S1 C4 . 1.785(5) no
S1 C3 . 1.839(5) no
O1 C1 . 1.217(8) no
C1 C3 2 1.501(6) no
C1 C3 . 1.501(6) no
C2 C3 . 1.540(7) no
C2 H2A . 0.9800 no
C2 H2B . 0.9800 no
C2 H2C . 0.9800 no
C3 H3A . 1.0000 no
C4 C5 . 1.353(7) no
C4 C9 . 1.403(7) no
C5 C6 . 1.396(7) no
C5 H5A . 0.9500 no
C6 C7 . 1.384(7) no
C6 H6A . 0.9500 no
C7 C8 . 1.357(7) no
C7 H7A . 0.9500 no
C8 C9 . 1.368(7) no
C8 H8A . 0.9500 no
C9 H9A . 0.9500 no

loop_
_geom_torsion_atom_site_label_1
_geom_torsion_atom_site_label_2
_geom_torsion_atom_site_label_3
_geom_torsion_atom_site_label_4
_geom_torsion
_geom_torsion_publ_flag
C3 S1 C4 C5 -92.9(4) yes
O1 C1 C3 S1 99.9(2) yes
